data_2103908
loop_
_publ_author_name
'Pinheiro, Carlos Bas\'ilio'
'Gardon, Manuel'
'Chapuis, Gervais'

_publ_section_title
;
 Structural changes of hexamethylenetetramine and undecanedioic acid
 co-crystal (HMT-C11) as a function of the temperature
;
_journal_issue 3
_journal_name_full 'Acta Crystallographica Section B'
_journal_page_first 416
_journal_page_last 427
_journal_paper_doi 10.1107/S0108768103007754
_journal_volume 59
_journal_year 2003
_chemical_formula_sum 'C17 H32 N4 O4'
_chemical_formula_weight 356.5
_chemical_name_systematic ' ?'
_space_group_IT_number 14
_symmetry_cell_setting monoclinic
_symmetry_space_group_name_Hall '-P 2ybc'
_symmetry_space_group_name_H-M 'P 1 21/c 1'
_cell_angle_alpha 90
_cell_angle_beta 102.981(5)
_cell_angle_gamma 90
_cell_formula_units_Z 8
_cell_length_a 5.8970(3)
_cell_length_b 27.7416(19)
_cell_length_c 23.4968(12)
_cell_measurement_reflns_used 40268
_cell_measurement_temperature 123
_cell_measurement_theta_max 24.71
_cell_measurement_theta_min 1.91
_cell_volume 3745.7(4)
_computing_cell_refinement 'kM4 - Oxford Diffraction'
_computing_data_collection 'kM4 - Oxford Diffraction'
_computing_data_reduction Xprep
_computing_molecular_graphics Xp
_computing_publication_material '(Jana2000; Petricek and Dusek, 2000)'
_computing_structure_refinement '(Jana2000; Petricek and Dusek, 2000)'
_computing_structure_solution Shelxs97
_diffrn_ambient_temperature 123
_diffrn_measurement_device_type Stoe-IPDS
_diffrn_measurement_method Oscillation
_diffrn_radiation_monochromator Graphite
_diffrn_radiation_source 'Sealed tube'
_diffrn_radiation_type 'Mo K\a'
_diffrn_radiation_wavelength 0.71069
_diffrn_reflns_av_R_equivalents 0.0759
_diffrn_reflns_av_sigmaI/netI 0.0229
_diffrn_reflns_limit_h_max 6
_diffrn_reflns_limit_h_min -6
_diffrn_reflns_limit_k_max 32
_diffrn_reflns_limit_k_min -32
_diffrn_reflns_limit_l_max 27
_diffrn_reflns_limit_l_min -27
_diffrn_reflns_number 40268
_diffrn_reflns_theta_max 24.71
_diffrn_reflns_theta_min 1.91
_diffrn_standards_number 0
_exptl_absorpt_coefficient_mu 0.091
_exptl_absorpt_correction_T_max 1.000
_exptl_absorpt_correction_T_min 1.000
_exptl_absorpt_correction_type none
_exptl_crystal_colour transparent
_exptl_crystal_density_diffrn 1.2638(13)
_exptl_crystal_description Platelets
_exptl_crystal_F_000 1552
_exptl_crystal_size_max 0.30
_exptl_crystal_size_mid 0.23
_exptl_crystal_size_min 0.20
_refine_diff_density_max 0.31
_refine_diff_density_min -0.25
_refine_ls_extinction_method none
_refine_ls_goodness_of_fit_ref 1.24
_refine_ls_hydrogen_treatment mixed
_refine_ls_number_parameters 439
_refine_ls_number_reflns 6835
_refine_ls_R_factor_all 0.0461
_refine_ls_R_factor_gt 0.0349
_refine_ls_shift/su_max 0.0072
_refine_ls_shift/su_mean 0.0004
_refine_ls_structure_factor_coef Fsqd
_refine_ls_weighting_details w=1/(\s^2^(I)+0.0016I^2^)
_refine_ls_weighting_scheme sigma
_refine_ls_wR_factor_gt 0.0847
_refine_ls_wR_factor_ref 0.0876
_reflns_number_gt 5542
_reflns_number_total 6835
_reflns_threshold_expression I>2\s(I)
_cod_data_source_file na0146.cif
_cod_data_source_block 123K
_cod_depositor_comments
;
The following automatic conversions were performed:
'_exptl_absorpt_correction_type' value 'None' changed to 'none' according
to '/home/saulius/struct/CIF-dictionaries/cif_core.dic' dictionary named
'cif_core.dic' version 2.4.1 from
2010-06-29.

'_refine_ls_hydrogen_treatment' value 'Mixed' changed to
'mixed' according to '/home/saulius/struct/CIF-dictionaries/cif_core.dic'
dictionary named 'cif_core.dic' version 2.4.1 from 2010-06-29.

Automatic conversion script
Id: cif_fix_enum 1527 2010-12-29 10:47:43Z saulius 

The following automatic conversions were performed:

'_exptl_absorpt_correction_type' value 'None' changed to 'none'
according to /home/saulius/struct/CIF-dictionaries/cif_core.dic
dictionary named 'cif_core.dic' version 2.4.1 from
2010-06-29.

'_refine_ls_hydrogen_treatment' value 'Mixed' changed to
'mixed' according to
/home/saulius/struct/CIF-dictionaries/cif_core.dic dictionary named
'cif_core.dic' version 2.4.1 from 2010-06-29.

Automatic conversion script
Id: cif_fix_values 1715 2011-07-08 13:25:40Z adriana 
;
_cod_original_sg_symbol_H-M P21/c
_cod_database_code 2103908
_cod_database_fobs_code 2103908

loop_
_symmetry_equiv_pos_site_id
_symmetry_equiv_pos_as_xyz
1 x,y,z
2 -x,1/2+y,1/2-z
3 -x,-y,-z
4 x,1/2-y,1/2+z

loop_
_atom_site_label
_atom_site_fract_x
_atom_site_fract_y
_atom_site_fract_z
_atom_site_U_iso_or_equiv
_atom_site_adp_type
_atom_site_calc_flag
_atom_site_occupancy
_atom_site_type_symbol
O1a 1.9993(4) 0.35398(8) 1.07286(9) 0.0253(3) Uani d 1 O
Ho1a 2.034(3) 0.3262(6) 1.0986(7) 0.035658(2) Uiso d 1 H
O2a 1.6407(4) 0.32435(8) 1.05310(9) 0.0321(3) Uani d 1 O
O3a 0.2554(4) 0.63303(8) 0.65728(9) 0.0303(3) Uani d 1 O
Ho3a 0.146(3) 0.6547(7) 0.6482(7) 0.043221(2) Uiso d 1 H
O4a 0.2758(4) 0.65770(9) 0.74765(9) 0.0459(4) Uani d 1 O
C1a 1.7793(2) 0.35451(4) 1.04520(5) 0.0183(4) Uani d 1 C
C2a 1.7196(2) 0.39485(4) 1.00158(5) 0.0211(4) Uani d 1 C
H2aa 1.7472 0.3828 0.9647 0.030960(3) Uiso d 1 H
H2ab 1.8285 0.4214 1.0144 0.030960(3) Uiso d 1 H
C3a 1.4705(2) 0.41251(4) 0.99082(5) 0.0223(4) Uani d 1 C
H3ab 1.4446 0.4272 1.0272 0.032714(3) Uiso d 1 H
H3aa 1.3623 0.3851 0.981 0.032714(3) Uiso d 1 H
C4a 1.4165(2) 0.44925(4) 0.94129(5) 0.0220(4) Uani d 1 C
H4ab 1.5303 0.4752 0.9507 0.032093(3) Uiso d 1 H
H4aa 1.4354 0.4334 0.9055 0.032093(3) Uiso d 1 H
C5a 1.1745(2) 0.47066(4) 0.93045(5) 0.0212(4) Uani d 1 C
H5ab 1.1579 0.488 0.9659 0.030957(3) Uiso d 1 H
H5aa 1.0563 0.4443 0.9229 0.030957(3) Uiso d 1 H
C6a 1.1263(2) 0.50514(4) 0.87868(5) 0.0226(4) Uani d 1 C
H6ab 1.2448 0.5311 0.8862 0.032777(3) Uiso d 1 H
H6aa 1.1455 0.4877 0.8444 0.032777(3) Uiso d 1 H
C7a 0.8856(2) 0.52768(4) 0.86480(5) 0.0218(4) Uani d 1 C
H7ab 0.8716 0.5495 0.896 0.031602(3) Uiso d 1 H
H7aa 0.7668 0.5023 0.8624 0.031602(3) Uiso d 1 H
C8a 0.8380(2) 0.55554(4) 0.80730(5) 0.0233(4) Uani d 1 C
H8ab 0.9625 0.5798 0.8092 0.033915(3) Uiso d 1 H
H8aa 0.8446 0.533 0.7754 0.033915(3) Uiso d 1 H
C9a 0.6042(2) 0.58097(4) 0.79215(5) 0.0223(4) Uani d 1 C
H9ab 0.4814 0.5584 0.7967 0.032566(3) Uiso d 1 H
H9aa 0.6037 0.6082 0.8196 0.032566(3) Uiso d 1 H
Caa 0.5528(2) 0.59992(4) 0.72967(5) 0.0209(4) Uani d 1 C
Haab 0.6902 0.6179 0.7238 0.030407(3) Uiso d 1 H
Haaa 0.5292 0.5733 0.7024 0.030407(3) Uiso d 1 H
Cba 0.3463(2) 0.63304(4) 0.71334(5) 0.0204(4) Uani d 1 C
O1b 2.0067(4) 0.36770(7) 0.83562(9) 0.0259(3) Uani d 1 O
Ho1b 2.032(3) 0.3443(6) 0.8646(7) 0.038474(2) Uiso d 1 H
O2b 1.6433(4) 0.36024(8) 0.84599(9) 0.0355(4) Uani d 1 O
O3b 0.2559(4) 0.61942(8) 0.38635(9) 0.0263(3) Uani d 1 O
Ho3b 0.129(3) 0.6405(6) 0.3735(7) 0.039390(2) Uiso d 1 H
O4b 0.1690(4) 0.62314(8) 0.47305(9) 0.0351(4) Uani d 1 O
C1b 1.7817(3) 0.37774(4) 0.82163(5) 0.0178(4) Uani d 1 C
C2b 1.7202(2) 0.41193(4) 0.77066(5) 0.0205(4) Uani d 1 C
H2ba 1.7376 0.3942 0.7364 0.030624(3) Uiso d 1 H
H2bb 1.8352 0.4381 0.7767 0.030624(3) Uiso d 1 H
C3b 1.4764(2) 0.43281(4) 0.75965(5) 0.0198(4) Uani d 1 C
H3bb 1.4673 0.4553 0.7914 0.029463(3) Uiso d 1 H
H3ba 1.3628 0.4064 0.7603 0.029463(3) Uiso d 1 H
C4b 1.4122(2) 0.45915(4) 0.70118(5) 0.0202(4) Uani d 1 C
H4bb 1.5295 0.4844 0.7008 0.030296(3) Uiso d 1 H
H4ba 1.4211 0.4363 0.6695 0.030296(3) Uiso d 1 H
C5b 1.1722(2) 0.48215(4) 0.68753(5) 0.0227(4) Uani d 1 C
H5bb 1.168 0.508 0.7166 0.033828(3) Uiso d 1 H
H5ba 1.0538 0.4575 0.6917 0.033828(3) Uiso d 1 H
C6b 1.1065(2) 0.50305(4) 0.62599(5) 0.0227(4) Uani d 1 C
H6bb 1.2265 0.5259 0.6208 0.033771(3) Uiso d 1 H
H6ba 1.1055 0.4768 0.5979 0.033771(3) Uiso d 1 H
C7b 0.8717(2) 0.52808(4) 0.61078(5) 0.0223(4) Uani d 1 C
H7bb 0.8746 0.5563 0.6369 0.032966(3) Uiso d 1 H
H7ba 0.7503 0.506 0.6179 0.032966(3) Uiso d 1 H
C8b 0.8065(2) 0.54423(4) 0.54706(5) 0.0219(4) Uani d 1 C
H8bb 0.9251 0.5669 0.5408 0.032508(3) Uiso d 1 H
H8ba 0.8112 0.516 0.5219 0.032508(3) Uiso d 1 H
C9b 0.5676(2) 0.56713(4) 0.52806(5) 0.0207(4) Uani d 1 C
H9bb 0.4479 0.5435 0.5343 0.030599(3) Uiso d 1 H
H9ba 0.5587 0.5955 0.5527 0.030599(3) Uiso d 1 H
Cab 0.5159(2) 0.58195(4) 0.46407(5) 0.0211(4) Uani d 1 C
Habb 0.6428 0.6015 0.4573 0.031617(3) Uiso d 1 H
Haba 0.5075 0.5534 0.4398 0.031617(3) Uiso d 1 H
Cbb 0.2950(2) 0.60989(4) 0.44263(5) 0.0184(4) Uani d 1 C
N1a -0.11873(13) 0.78759(2) 0.59777(3) 0.0177(2) Uani d 1 N
N2a -0.1972(2) 0.73097(4) 0.51570(5) 0.0182(2) Uani d 1 N
N3a -0.0551(2) 0.70115(4) 0.61532(5) 0.0182(2) Uani d 1 N
N4a -0.4502(2) 0.73265(4) 0.58519(5) 0.0190(2) Uani d 1 N
Cca 0.0279(2) 0.75044(4) 0.63353(5) 0.0187(3) Uani d 1 C
Hcba 0.18945(13) 0.75412(2) 0.62912(3) 0.0242(4) Uani d 1 H
Hcaa 0.02206(13) 0.75472(2) 0.67474(3) 0.0229(5) Uani d 1 H
Cda -0.3608(2) 0.78110(5) 0.60356(5) 0.0187(3) Uani d 1 C
Hdaa -0.36620(13) 0.78614(2) 0.64438(3) 0.0230(4) Uani d 1 H
Hdba -0.45912(13) 0.80491(2) 0.57878(3) 0.0238(4) Uani d 1 H
Cea -0.1120(2) 0.77931(5) 0.53576(5) 0.0195(3) Uani d 1 C
Heaa -0.21514(13) 0.80348(2) 0.51109(3) 0.0247(4) Uani d 1 H
Heba 0.04757(13) 0.78268(2) 0.53162(3) 0.0249(4) Uani d 1 H
Cfa -0.0511(2) 0.69521(5) 0.55262(6) 0.0193(3) Uani d 1 C
Hfaa 0.11033(13) 0.69935(2) 0.54858(3) 0.0242(4) Uani d 1 H
Hfba -0.11075(13) 0.66247(2) 0.53961(3) 0.0244(5) Uani d 1 H
Cga -0.2981(3) 0.69713(5) 0.62123(6) 0.0201(3) Uani d 1 C
Hgaa -0.35713(13) 0.66422(2) 0.60855(3) 0.0264(5) Uani d 1 H
Hgba -0.29983(13) 0.70227(2) 0.66285(3) 0.0249(5) Uani d 1 H
Cha -0.4356(2) 0.72585(5) 0.52386(6) 0.0200(3) Uani d 1 C
Hhba -0.49187(13) 0.69335(2) 0.51087(3) 0.0256(4) Uani d 1 H
Hhaa -0.53507(13) 0.74982(2) 0.49974(3) 0.0251(4) Uani d 1 H
N1b -0.12310(13) 0.77467(3) 0.36194(3) 0.0178(2) Uani d 1 N
N2b -0.1992(2) 0.73969(4) 0.26377(5) 0.0203(2) Uani d 1 N
N3b -0.0637(2) 0.68835(4) 0.34931(5) 0.0180(3) Uani d 1 N
N4b -0.4570(2) 0.72140(4) 0.32926(5) 0.0191(3) Uani d 1 N
Ccb 0.0204(2) 0.73201(5) 0.38408(5) 0.0179(3) Uani d 1 C
Hcbb 0.18290(13) 0.73845(3) 0.38201(3) 0.0221(5) Uani d 1 H
Hcab 0.01229(13) 0.72595(3) 0.42482(3) 0.0228(5) Uani d 1 H
Cdb -0.3665(2) 0.76430(5) 0.36393(5) 0.0190(3) Uani d 1 C
Hdab -0.37419(13) 0.75906(3) 0.40456(3) 0.0238(4) Uani d 1 H
Hdbb -0.46278(13) 0.79204(3) 0.34794(3) 0.0239(4) Uani d 1 H
Ceb -0.1129(2) 0.78201(5) 0.29999(5) 0.0211(3) Uani d 1 C
Heab -0.21405(13) 0.81002(3) 0.28421(3) 0.0275(4) Uani d 1 H
Hebb 0.04747(13) 0.78806(3) 0.29806(3) 0.0266(4) Uani d 1 H
Cfb -0.0562(2) 0.69807(5) 0.28749(6) 0.0199(3) Uani d 1 C
Hfab 0.10618(13) 0.70485(3) 0.28593(3) 0.0244(4) Uani d 1 H
Hfbb -0.11651(13) 0.66923(3) 0.26350(3) 0.0256(5) Uani d 1 H
Cgb -0.3080(3) 0.68030(5) 0.35225(6) 0.0207(3) Uani d 1 C
Hgab -0.36771(13) 0.65124(3) 0.32853(3) 0.0270(5) Uani d 1 H
Hgbb -0.31197(13) 0.67501(3) 0.39371(3) 0.0265(5) Uani d 1 H
Chb -0.4390(2) 0.73008(5) 0.26850(6) 0.0209(3) Uani d 1 C
Hhbb -0.49594(13) 0.70151(3) 0.24463(3) 0.0264(4) Uani d 1 H
Hhab -0.53643(13) 0.75780(3) 0.25320(3) 0.0261(4) Uani d 1 H

loop_
_atom_site_aniso_label
_atom_site_aniso_U_11
_atom_site_aniso_U_22
_atom_site_aniso_U_33
_atom_site_aniso_U_12
_atom_site_aniso_U_13
_atom_site_aniso_U_23
_atom_site_aniso_type_symbol
O1a 0.0209(6) 0.0176(4) 0.0335(5) 0.0001(3) -0.0021(4) 0.0088(4) O
O2a 0.0237(6) 0.0244(5) 0.0442(6) -0.0044(4) -0.0011(4) 0.0139(4) O
O3a 0.0358(6) 0.0278(5) 0.0237(5) 0.0170(4) -0.0007(4) 0.0019(4) O
O4a 0.0529(8) 0.0524(7) 0.0293(5) 0.0359(6) 0.0027(5) -0.0056(5) O
C1a 0.0191(8) 0.0143(6) 0.0210(6) 0.0008(5) 0.0033(5) -0.0018(5) C
C2a 0.0221(8) 0.0170(6) 0.0235(6) 0.0010(5) 0.0032(5) 0.0040(5) C
C3a 0.0213(8) 0.0182(6) 0.0266(6) 0.0026(5) 0.0036(5) 0.0043(5) C
C4a 0.0223(8) 0.0192(6) 0.0233(6) 0.0027(5) 0.0025(5) 0.0032(5) C
C5a 0.0205(7) 0.0180(6) 0.0240(6) 0.0022(5) 0.0026(5) 0.0015(5) C
C6a 0.0205(8) 0.0218(6) 0.0239(6) 0.0028(5) 0.0020(5) 0.0027(5) C
C7a 0.0210(7) 0.0194(6) 0.0234(6) 0.0027(5) 0.0017(5) 0.0014(5) C
C8a 0.0209(8) 0.0228(6) 0.0248(6) 0.0039(5) 0.0020(5) 0.0037(5) C
C9a 0.0216(8) 0.0190(6) 0.0252(6) 0.0045(5) 0.0031(5) 0.0024(5) C
Caa 0.0220(7) 0.0159(6) 0.0236(6) 0.0045(5) 0.0027(5) -0.0004(5) C
Cba 0.0221(8) 0.0151(6) 0.0231(7) 0.0018(5) 0.0031(5) 0.0010(5) C
O1b 0.0224(6) 0.0231(5) 0.0322(5) 0.0047(4) 0.0061(4) 0.0112(4) O
O2b 0.0260(6) 0.0390(6) 0.0433(6) 0.0026(4) 0.0119(4) 0.0222(5) O
O3b 0.0281(6) 0.0285(5) 0.0230(4) 0.0129(4) 0.0070(4) 0.0059(4) O
O4b 0.0337(7) 0.0449(6) 0.0293(5) 0.0174(5) 0.0125(4) 0.0034(4) O
C1b 0.0202(9) 0.0128(5) 0.0205(6) -0.0001(5) 0.0048(5) -0.0016(4) C
C2b 0.0231(8) 0.0174(6) 0.0213(6) 0.0008(5) 0.0060(5) 0.0021(5) C
C3b 0.0212(7) 0.0175(6) 0.0209(6) 0.0003(5) 0.0053(5) 0.0014(5) C
C4b 0.0229(8) 0.0155(6) 0.0228(6) 0.0019(5) 0.0062(5) 0.0019(5) C
C5b 0.0213(8) 0.0244(6) 0.0226(6) 0.0015(5) 0.0054(5) 0.0030(5) C
C6b 0.0210(8) 0.0247(6) 0.0226(6) 0.0019(5) 0.0052(5) 0.0026(5) C
C7b 0.0212(7) 0.0225(6) 0.0229(6) 0.0010(5) 0.0043(5) 0.0011(5) C
C8b 0.0219(8) 0.0206(6) 0.0232(6) 0.0007(5) 0.0053(5) 0.0022(5) C
C9b 0.0225(8) 0.0173(6) 0.0220(6) 0.0005(5) 0.0042(5) 0.0000(5) C
Cab 0.0217(8) 0.0189(6) 0.0232(6) 0.0029(5) 0.0061(5) 0.0010(5) C
Cbb 0.0210(8) 0.0136(5) 0.0212(7) -0.0023(5) 0.0060(5) -0.0016(5) C
N1a 0.0169(5) 0.0146(3) 0.0212(4) -0.0018(2) 0.0037(2) -0.0022(2) N
N2a 0.0193(5) 0.0192(4) 0.0163(3) 0.0013(3) 0.0039(2) -0.0012(2) N
N3a 0.0188(4) 0.0167(4) 0.0186(4) 0.0030(3) 0.0028(2) 0.0008(3) N
N4a 0.0136(3) 0.0207(4) 0.0232(5) -0.0020(2) 0.0050(2) -0.0023(3) N
Cca 0.0147(4) 0.0208(6) 0.0191(3) -0.0003(3) 0.0008(3) -0.0024(3) C
Hcba 0.0136(3) 0.0298(10) 0.0272(8) -0.0014(4) 0.0003(3) -0.0037(6) H
Hcaa 0.0217(8) 0.0264(10) 0.0183(3) 0.0003(6) -0.0006(3) -0.0039(4) H
Cda 0.0164(5) 0.0179(3) 0.0222(5) 0.0024(3) 0.0050(3) -0.0030(3) C
Hdaa 0.0224(9) 0.0237(6) 0.0244(6) 0.0030(5) 0.0086(6) -0.0058(5) H
Hdba 0.0210(7) 0.0209(4) 0.0290(9) 0.0073(4) 0.0044(5) -0.0021(4) H
Cea 0.0204(5) 0.0179(3) 0.0210(4) -0.0012(3) 0.0065(3) 0.0022(3) C
Heaa 0.0304(9) 0.0197(5) 0.0243(6) 0.0013(4) 0.0066(5) 0.0059(4) H
Heba 0.0236(6) 0.0258(5) 0.0282(7) -0.0047(4) 0.0117(6) 0.0026(5) H
Cfa 0.0197(5) 0.0180(3) 0.0204(5) 0.0040(3) 0.0052(3) -0.0022(3) C
Hfaa 0.0203(5) 0.0274(6) 0.0263(9) 0.0070(5) 0.0083(5) -0.0026(5) H
Hfba 0.0301(10) 0.0175(3) 0.0255(9) 0.0045(3) 0.0060(6) -0.0049(4) H
Cga 0.0222(6) 0.0176(4) 0.0217(4) -0.0029(3) 0.0073(3) 0.0010(3) C
Hgaa 0.0316(9) 0.0182(3) 0.0307(9) -0.0070(4) 0.0099(6) 0.0012(4) H
Hgba 0.0299(10) 0.0248(7) 0.0224(4) -0.0026(6) 0.0111(5) 0.0030(4) H
Cha 0.0162(4) 0.0213(5) 0.0205(3) -0.0009(3) -0.0002(2) -0.0033(3) C
Hhba 0.0220(6) 0.0253(7) 0.0264(6) -0.0054(5) -0.0008(4) -0.0074(5) H
Hhaa 0.0190(5) 0.0291(10) 0.0234(5) 0.0030(4) -0.0035(4) -0.0021(5) H
N1b 0.0163(5) 0.0160(3) 0.0201(4) -0.0017(3) 0.0022(3) -0.0026(2) N
N2b 0.0204(5) 0.0247(4) 0.0161(3) -0.0010(3) 0.0044(2) 0.0004(2) N
N3b 0.0163(5) 0.0160(4) 0.0214(4) 0.0005(3) 0.0039(3) 0.0002(3) N
N4b 0.0131(3) 0.0214(5) 0.0230(5) -0.0025(2) 0.0045(2) -0.0024(3) N
Ccb 0.0145(4) 0.0201(6) 0.0179(4) -0.0001(3) 0.0012(3) -0.0011(3) C
Hcbb 0.0136(3) 0.0259(11) 0.0251(8) -0.0012(4) 0.0005(4) -0.0035(6) H
Hcab 0.0212(8) 0.0282(10) 0.0170(4) 0.0027(6) 0.0004(4) 0.0002(4) H
Cdb 0.0158(5) 0.0210(4) 0.0203(5) 0.0015(3) 0.0041(3) -0.0033(3) C
Hdab 0.0208(9) 0.0310(6) 0.0213(6) 0.0023(5) 0.0078(6) -0.0046(5) H
Hdbb 0.0194(7) 0.0233(5) 0.0276(8) 0.0055(5) 0.0027(5) -0.0050(5) H
Ceb 0.0218(5) 0.0186(3) 0.0231(4) -0.0035(3) 0.0054(3) 0.0036(3) C
Heab 0.0316(9) 0.0198(5) 0.0301(6) -0.0009(4) 0.0047(5) 0.0078(4) H
Hebb 0.0252(6) 0.0249(6) 0.0315(7) -0.0081(5) 0.0100(5) 0.0046(5) H
Cfb 0.0172(5) 0.0226(4) 0.0206(5) -0.0002(3) 0.0060(3) -0.0045(3) C
Hfab 0.0184(5) 0.0313(7) 0.0257(9) 0.0001(5) 0.0097(5) -0.0049(5) H
Hfbb 0.0233(10) 0.0268(4) 0.0267(8) 0.0009(4) 0.0059(6) -0.0107(4) H
Cgb 0.0191(6) 0.0175(4) 0.0266(4) -0.0039(3) 0.0072(3) 0.0015(3) C
Hgab 0.0245(10) 0.0178(4) 0.0393(9) -0.0072(5) 0.0082(6) -0.0018(4) H
Hgbb 0.0273(10) 0.0249(7) 0.0299(5) -0.0037(6) 0.0116(5) 0.0075(4) H
Chb 0.0166(4) 0.0248(6) 0.0192(4) -0.0001(3) -0.0004(3) -0.0033(3) C
Hhbb 0.0197(6) 0.0318(8) 0.0246(6) -0.0020(5) -0.0019(4) -0.0096(5) H
Hhab 0.0211(5) 0.0311(10) 0.0223(5) 0.0044(4) -0.0034(4) -0.0010(5) H

loop_
_atom_type_symbol
_atom_type_scat_dispersion_real
_atom_type_scat_dispersion_imag
_atom_type_scat_source
C 0.003 0.002 'International Tables Vol C Tables  4.2.6.8 and 6.1.1.4'
H 0.000 0.000 'International Tables Vol C Tables  4.2.6.8 and 6.1.1.4'
N 0.006 0.003 'International Tables Vol C Tables  4.2.6.8 and 6.1.1.4'
O 0.011 0.006 'International Tables Vol C Tables  4.2.6.8 and 6.1.1.4'
